data_2218755
loop_
_publ_author_name
'Ding, Yu'
'Li, Chunlian'

_publ_section_title
;
 Hexakis(1<i>H</i>-imidazole-\k<i>N</i>^3^)nickel(II)
 bis(2,4-dibromo-6-formylphenolate) <i>N</i>,<i>N</i>-dimethylformamide
 disolvate
;
_journal_coeditor_code LH2618
_journal_issue 7
_journal_name_full 'Acta Crystallographica Section E'
_journal_page_first m968
_journal_paper_doi 10.1107/S1600536808018989
_journal_volume 64
_journal_year 2008
_chemical_formula_iupac '[Ni (C3 H4 N2)6] (C7 H3 Br2 O2)2, 2C3 H7 N O'
_chemical_formula_moiety 'C18 H24 N12 Ni 2+, 2(C7 H3 Br2 O2 -), 2(C3 H7 N O)'
_chemical_formula_sum 'C38 H44 Br4 N14 Ni O6'
_chemical_formula_weight 1171.22
_chemical_name_systematic
;
Hexkis(1H-imidazole-\kN^3^)nickel(II) bis(2,4-dibromo-6-formylphenolate)
<i>N</i>,<i>N</i>-dimethylformamide disolvate
;
_space_group_IT_number 14
_symmetry_cell_setting monoclinic
_symmetry_space_group_name_Hall '-P 2ybc'
_symmetry_space_group_name_H-M 'P 1 21/c 1'
_atom_sites_solution_hydrogens geom
_atom_sites_solution_primary direct
_atom_sites_solution_secondary difmap
_audit_creation_method SHELXL-97
_cell_angle_alpha 90.00
_cell_angle_beta 100.408(2)
_cell_angle_gamma 90.00
_cell_formula_units_Z 2
_cell_length_a 14.7271(13)
_cell_length_b 9.0221(8)
_cell_length_c 18.1143(16)
_cell_measurement_reflns_used 3743
_cell_measurement_temperature 292(2)
_cell_measurement_theta_max 25.15
_cell_measurement_theta_min 2.29
_cell_volume 2367.2(4)
_computing_cell_refinement 'SAINT (Bruker, 2001)'
_computing_data_collection 'SMART (Bruker, 2001)'
_computing_data_reduction 'SAINT (Bruker, 2001)'
_computing_molecular_graphics 'SHELXTL (Sheldrick, 2008) and PLATON (Spek, 2003)'
_computing_publication_material 'SHELXTL (Sheldrick, 2008)'
_computing_structure_refinement 'SHELXL97 (Sheldrick, 2008)'
_computing_structure_solution 'SHELXS97 (Sheldrick, 2008)'
_diffrn_ambient_temperature 292(2)
_diffrn_measured_fraction_theta_full 0.995
_diffrn_measured_fraction_theta_max 0.995
_diffrn_measurement_device_type 'Bruker SMART CCD'
_diffrn_measurement_method '\f and \w'
_diffrn_radiation_monochromator graphite
_diffrn_radiation_source 'fine-focus sealed tube'
_diffrn_radiation_type MoK\a
_diffrn_radiation_wavelength 0.71073
_diffrn_reflns_av_R_equivalents 0.0310
_diffrn_reflns_av_sigmaI/netI 0.0425
_diffrn_reflns_limit_h_max 10
_diffrn_reflns_limit_h_min -18
_diffrn_reflns_limit_k_max 10
_diffrn_reflns_limit_k_min -11
_diffrn_reflns_limit_l_max 23
_diffrn_reflns_limit_l_min -23
_diffrn_reflns_number 13477
_diffrn_reflns_theta_full 27.00
_diffrn_reflns_theta_max 27.00
_diffrn_reflns_theta_min 1.41
_exptl_absorpt_coefficient_mu 3.844
_exptl_absorpt_correction_T_max 0.3917
_exptl_absorpt_correction_T_min 0.3085
_exptl_absorpt_correction_type multi-scan
_exptl_absorpt_process_details '(SADABS; Bruker, 2001)'
_exptl_crystal_colour brown
_exptl_crystal_density_diffrn 1.643
_exptl_crystal_density_method 'not measured'
_exptl_crystal_description block
_exptl_crystal_F_000 1172
_exptl_crystal_size_max 0.25
_exptl_crystal_size_mid 0.20
_exptl_crystal_size_min 0.20
_refine_diff_density_max 0.568
_refine_diff_density_min -0.319
_refine_ls_extinction_method none
_refine_ls_goodness_of_fit_ref 1.011
_refine_ls_hydrogen_treatment constr
_refine_ls_matrix_type full
_refine_ls_number_parameters 288
_refine_ls_number_reflns 5147
_refine_ls_number_restraints 0
_refine_ls_restrained_S_all 1.011
_refine_ls_R_factor_all 0.0671
_refine_ls_R_factor_gt 0.0425
_refine_ls_shift/su_max 0.001
_refine_ls_shift/su_mean 0.000
_refine_ls_structure_factor_coef Fsqd
_refine_ls_weighting_details 'calc w=1/[\s^2^(Fo^2^)+(0.0625P)^2^] where P=(Fo^2^+2Fc^2^)/3'
_refine_ls_weighting_scheme calc
_refine_ls_wR_factor_gt 0.1052
_refine_ls_wR_factor_ref 0.1128
_reflns_number_gt 3646
_reflns_number_total 5147
_reflns_threshold_expression I>2\s(I)
_cod_data_source_file lh2618.cif
_cod_data_source_block I
_cod_original_sg_symbol_H-M 'P 21/c'
_cod_database_code 2218755
_cod_database_fobs_code 2218755

loop_
_symmetry_equiv_pos_as_xyz
'x, y, z'
'-x, y+1/2, -z+1/2'
'-x, -y, -z'
'x, -y-1/2, z-1/2'

loop_
_atom_site_type_symbol
_atom_site_label
_atom_site_fract_x
_atom_site_fract_y
_atom_site_fract_z
_atom_site_U_iso_or_equiv
_atom_site_adp_type
_atom_site_calc_flag
_atom_site_refinement_flags
_atom_site_occupancy
Ni Ni1 0.5000 0.0000 0.0000 0.03274(14) Uani d S 1
Br Br1 0.24272(2) 0.17200(5) 0.27116(2) 0.06303(15) Uani d . 1
Br Br2 -0.11882(4) 0.03677(8) 0.12533(3) 0.1107(2) Uani d . 1
N N1 0.52342(17) -0.0719(3) 0.11435(13) 0.0402(6) Uani d . 1
N N2 0.5794(2) -0.0782(4) 0.23540(15) 0.0586(8) Uani d . 1
H H2A 0.6097 -0.0524 0.2786 0.070 Uiso calc R 1
N N3 0.56038(16) 0.2073(3) 0.03727(13) 0.0393(6) Uani d . 1
N N4 0.6664(2) 0.3744(3) 0.07883(15) 0.0524(7) Uani d . 1
H H4A 0.7192 0.4175 0.0890 0.063 Uiso calc R 1
N N5 0.36975(16) 0.0871(3) 0.01215(13) 0.0379(6) Uani d . 1
N N6 0.25325(17) 0.2412(3) -0.00608(16) 0.0487(7) Uani d . 1
H H6A 0.2142 0.3053 -0.0279 0.058 Uiso calc R 1
C C16 -0.0057(2) -0.0903(4) 0.41722(18) 0.0451(8) Uani d . 1
H H16 0.0403 -0.0923 0.4598 0.054 Uiso calc R 1
N N8 0.2044(3) 0.7094(4) 0.1345(2) 0.0744(9) Uani d . 1
O O1 -0.0693(3) -0.1323(4) 0.42179(16) 0.0882(9) Uani d . 1
O O2 0.17355(14) 0.0277(2) 0.40408(11) 0.0457(5) Uani d . 1
O O3 0.3141(2) 0.5358(4) 0.13585(18) 0.0927(10) Uani d . 1
C C1 0.4906(2) -0.1939(4) 0.1457(2) 0.0545(9) Uani d . 1
H H1 0.4506 -0.2635 0.1195 0.065 Uiso calc R 1
C C2 0.5247(3) -0.1991(5) 0.2203(2) 0.0647(10) Uani d . 1
H H2 0.5130 -0.2710 0.2542 0.078 Uiso calc R 1
C C3 0.5773(2) -0.0056(4) 0.17004(18) 0.0498(8) Uani d . 1
H H3 0.6100 0.0809 0.1651 0.060 Uiso calc R 1
C C4 0.6477(2) 0.2437(4) 0.04387(17) 0.0465(8) Uani d . 1
H H4 0.6916 0.1858 0.0264 0.056 Uiso calc R 1
C C5 0.5854(3) 0.4248(4) 0.0949(2) 0.0609(10) Uani d . 1
H H5 0.5761 0.5129 0.1192 0.073 Uiso calc R 1
C C6 0.5208(2) 0.3220(4) 0.06879(19) 0.0517(8) Uani d . 1
H H6 0.4586 0.3285 0.0719 0.062 Uiso calc R 1
C C7 0.3228(2) 0.1833(3) -0.03379(18) 0.0434(7) Uani d . 1
H H7 0.3367 0.2082 -0.0803 0.052 Uiso calc R 1
C C8 0.2548(2) 0.1816(4) 0.0622(2) 0.0590(9) Uani d . 1
H H8 0.2149 0.2021 0.0952 0.071 Uiso calc R 1
C C9 0.3262(2) 0.0860(4) 0.07290(19) 0.0522(8) Uani d . 1
H H9 0.3435 0.0277 0.1154 0.063 Uiso calc R 1
C C10 0.1241(2) 0.0919(4) 0.27542(18) 0.0461(7) Uani d . 1
C C11 0.1103(2) 0.0322(3) 0.34538(18) 0.0400(7) Uani d . 1
C C12 0.0195(2) -0.0232(3) 0.34397(18) 0.0455(8) Uani d . 1
C C13 -0.0480(2) -0.0201(4) 0.2791(2) 0.0546(9) Uani d . 1
H H13 -0.1067 -0.0573 0.2801 0.066 Uiso calc R 1
C C14 -0.0282(3) 0.0373(4) 0.2142(2) 0.0584(9) Uani d . 1
C C15 0.0579(2) 0.0958(4) 0.21212(18) 0.0565(9) Uani d . 1
H H15 0.0707 0.1374 0.1681 0.068 Uiso calc R 1
C C19 0.2451(3) 0.6031(5) 0.1056(2) 0.0727(11) Uani d . 1
H H19 0.2195 0.5749 0.0569 0.087 Uiso calc R 1
C C17 0.2366(4) 0.7550(7) 0.2115(3) 0.1150(19) Uani d . 1
H H17A 0.1915 0.7283 0.2414 0.173 Uiso calc R 1
H H17B 0.2455 0.8604 0.2134 0.173 Uiso calc R 1
H H17C 0.2940 0.7065 0.2308 0.173 Uiso calc R 1
C C18 0.1235(4) 0.7834(6) 0.0939(3) 0.1070(17) Uani d . 1
H H18A 0.1126 0.7516 0.0425 0.161 Uiso calc R 1
H H18B 0.1332 0.8886 0.0961 0.161 Uiso calc R 1
H H18C 0.0710 0.7590 0.1162 0.161 Uiso calc R 1

loop_
_atom_site_aniso_label
_atom_site_aniso_U_11
_atom_site_aniso_U_22
_atom_site_aniso_U_33
_atom_site_aniso_U_12
_atom_site_aniso_U_13
_atom_site_aniso_U_23
Ni1 0.0284(3) 0.0338(3) 0.0357(3) 0.0004(2) 0.0047(2) -0.0001(2)
Br1 0.0482(2) 0.0825(3) 0.0575(2) -0.01576(18) 0.00701(17) 0.00634(18)
Br2 0.0836(4) 0.1536(5) 0.0743(3) -0.0336(3) -0.0404(3) 0.0199(3)
N1 0.0382(14) 0.0433(15) 0.0396(14) 0.0043(12) 0.0087(11) 0.0020(12)
N2 0.067(2) 0.071(2) 0.0378(15) 0.0125(17) 0.0083(14) 0.0040(15)
N3 0.0374(14) 0.0380(14) 0.0418(14) -0.0036(11) 0.0047(11) -0.0010(11)
N4 0.0472(17) 0.0496(17) 0.0562(17) -0.0136(13) -0.0017(13) -0.0045(14)
N5 0.0311(13) 0.0386(14) 0.0442(14) 0.0012(10) 0.0070(11) -0.0019(11)
N6 0.0337(14) 0.0465(16) 0.0626(17) 0.0100(12) 0.0001(12) -0.0058(14)
C16 0.0262(15) 0.059(2) 0.0451(18) -0.0011(15) -0.0081(13) -0.0160(16)
N8 0.088(3) 0.061(2) 0.069(2) -0.0127(19) 0.0011(19) -0.0037(18)
O1 0.111(3) 0.091(2) 0.0664(18) -0.015(2) 0.0265(18) 0.0002(16)
O2 0.0361(12) 0.0528(14) 0.0436(12) 0.0005(9) -0.0051(10) -0.0011(10)
O3 0.099(3) 0.093(2) 0.079(2) 0.002(2) -0.0024(19) 0.0033(18)
C1 0.050(2) 0.056(2) 0.058(2) 0.0017(16) 0.0107(16) 0.0111(17)
C2 0.070(3) 0.075(3) 0.053(2) 0.004(2) 0.0205(19) 0.019(2)
C3 0.054(2) 0.055(2) 0.0405(17) 0.0034(16) 0.0089(15) -0.0004(16)
C4 0.0444(19) 0.047(2) 0.0474(18) -0.0039(15) 0.0072(14) -0.0012(16)
C5 0.061(2) 0.042(2) 0.077(3) -0.0013(17) 0.005(2) -0.0146(19)
C6 0.0444(19) 0.0440(19) 0.066(2) 0.0017(15) 0.0070(16) -0.0112(16)
C7 0.0353(16) 0.0476(19) 0.0443(17) 0.0019(14) -0.0006(13) -0.0022(15)
C8 0.050(2) 0.067(2) 0.066(2) 0.0175(18) 0.0270(18) 0.0084(19)
C9 0.050(2) 0.055(2) 0.055(2) 0.0130(16) 0.0214(16) 0.0123(16)
C10 0.0384(17) 0.0481(19) 0.0507(18) -0.0033(14) 0.0051(14) 0.0018(15)
C11 0.0319(16) 0.0354(17) 0.0498(18) 0.0041(12) -0.0002(13) -0.0057(13)
C12 0.0368(17) 0.048(2) 0.0504(19) 0.0013(14) 0.0029(14) -0.0005(15)
C13 0.0382(19) 0.057(2) 0.064(2) -0.0085(15) -0.0036(16) -0.0035(17)
C14 0.052(2) 0.065(2) 0.050(2) -0.0074(17) -0.0156(16) 0.0011(17)
C15 0.059(2) 0.061(2) 0.0443(18) -0.0076(18) -0.0037(16) 0.0047(17)
C19 0.088(3) 0.068(3) 0.058(2) -0.020(2) 0.004(2) 0.002(2)
C17 0.147(5) 0.104(4) 0.090(4) -0.009(4) 0.010(3) -0.022(3)
C18 0.108(4) 0.073(3) 0.126(4) 0.000(3) -0.015(3) 0.004(3)

loop_
_atom_type_symbol
_atom_type_description
_atom_type_scat_dispersion_real
_atom_type_scat_dispersion_imag
_atom_type_scat_source
C C 0.0033 0.0016 'International Tables Vol C Tables 4.2.6.8 and 6.1.1.4'
H H 0.0000 0.0000 'International Tables Vol C Tables 4.2.6.8 and 6.1.1.4'
N N 0.0061 0.0033 'International Tables Vol C Tables 4.2.6.8 and 6.1.1.4'
O O 0.0106 0.0060 'International Tables Vol C Tables 4.2.6.8 and 6.1.1.4'
Ni Ni 0.3393 1.1124 'International Tables Vol C Tables 4.2.6.8 and 6.1.1.4'
Br Br -0.2901 2.4595 'International Tables Vol C Tables 4.2.6.8 and 6.1.1.4'

loop_
_geom_angle_atom_site_label_1
_geom_angle_atom_site_label_2
_geom_angle_atom_site_label_3
_geom_angle_site_symmetry_1
_geom_angle_site_symmetry_3
_geom_angle
_geom_angle_publ_flag
N5 Ni1 N5 . 3_655 180 y
N5 Ni1 N3 . 3_655 91.41(9) y
N5 Ni1 N3 3_655 3_655 88.59(9) ?
N5 Ni1 N3 . . 88.59(9) y
N5 Ni1 N3 3_655 . 91.41(9) ?
N3 Ni1 N3 3_655 . 180 y
N5 Ni1 N1 . 3_655 89.86(9) y
N5 Ni1 N1 3_655 3_655 90.14(9) ?
N3 Ni1 N1 3_655 3_655 88.52(9) ?
N3 Ni1 N1 . 3_655 91.48(9) y
N5 Ni1 N1 . . 90.14(9) y
N5 Ni1 N1 3_655 . 89.86(9) ?
N3 Ni1 N1 3_655 . 91.48(9) ?
N3 Ni1 N1 . . 88.52(9) y
N1 Ni1 N1 3_655 . 180 y
C10 Br1 H8 . . 96.9 ?
C3 N1 C1 . . 105.0(3) ?
C3 N1 Ni1 . . 125.3(2) ?
C1 N1 Ni1 . . 129.8(2) ?
C3 N2 C2 . . 107.2(3) ?
C3 N2 H2A . . 126.4 ?
C2 N2 H2A . . 126.4 ?
C4 N3 C6 . . 105.0(3) ?
C4 N3 Ni1 . . 126.5(2) ?
C6 N3 Ni1 . . 127.9(2) ?
C4 N4 C5 . . 106.5(3) ?
C4 N4 H4A . . 126.8 ?
C5 N4 H4A . . 126.8 ?
C7 N5 C9 . . 104.2(3) ?
C7 N5 Ni1 . . 124.2(2) ?
C9 N5 Ni1 . . 130.1(2) ?
C7 N6 C8 . . 107.7(3) ?
C7 N6 H6A . . 126.1 ?
C8 N6 H6A . . 126.1 ?
O1 C16 C12 . . 124.8(3) ?
O1 C16 H16 . . 117.6 ?
C12 C16 H16 . . 117.6 ?
C19 N8 C18 . . 122.5(4) ?
C19 N8 C17 . . 120.4(4) ?
C18 N8 C17 . . 117.0(4) ?
C2 C1 N1 . . 110.3(3) ?
C2 C1 H1 . . 124.8 ?
N1 C1 H1 . . 124.8 ?
N2 C2 C1 . . 105.9(3) ?
N2 C2 H2 . . 127.1 ?
C1 C2 H2 . . 127.1 ?
N1 C3 N2 . . 111.7(3) ?
N1 C3 H3 . . 124.2 ?
N2 C3 H3 . . 124.2 ?
N3 C4 N4 . . 112.1(3) ?
N3 C4 H4 . . 124.0 ?
N4 C4 H4 . . 124.0 ?
C6 C5 N4 . . 106.5(3) ?
C6 C5 H5 . . 126.7 ?
N4 C5 H5 . . 126.7 ?
C5 C6 N3 . . 110.0(3) ?
C5 C6 H6 . . 125.0 ?
N3 C6 H6 . . 125.0 ?
N5 C7 N6 . . 112.0(3) ?
N5 C7 H7 . . 124.0 ?
N6 C7 H7 . . 124.0 ?
N6 C8 C9 . . 105.8(3) ?
N6 C8 H8 . . 127.1 ?
C9 C8 H8 . . 127.1 ?
C8 C9 N5 . . 110.3(3) ?
C8 C9 H9 . . 124.9 ?
N5 C9 H9 . . 124.9 ?
C15 C10 C11 . . 124.2(3) ?
C15 C10 Br1 . . 118.5(3) ?
C11 C10 Br1 . . 117.3(2) ?
O2 C11 C12 . . 122.9(3) ?
O2 C11 C10 . . 123.4(3) ?
C12 C11 C10 . . 113.7(3) ?
C13 C12 C11 . . 122.1(3) ?
C13 C12 C16 . . 118.7(3) ?
C11 C12 C16 . . 119.2(3) ?
C14 C13 C12 . . 120.2(3) ?
C14 C13 H13 . . 119.9 ?
C12 C13 H13 . . 119.9 ?
C13 C14 C15 . . 120.6(3) ?
C13 C14 Br2 . . 120.2(3) ?
C15 C14 Br2 . . 119.1(3) ?
C10 C15 C14 . . 119.2(3) ?
C10 C15 H15 . . 120.4 ?
C14 C15 H15 . . 120.4 ?
O3 C19 N8 . . 126.5(4) ?
O3 C19 H19 . . 116.7 ?
N8 C19 H19 . . 116.7 ?
N8 C17 H17A . . 109.5 ?
N8 C17 H17B . . 109.5 ?
H17A C17 H17B . . 109.5 ?
N8 C17 H17C . . 109.5 ?
H17A C17 H17C . . 109.5 ?
H17B C17 H17C . . 109.5 ?
N8 C18 H18A . . 109.5 ?
N8 C18 H18B . . 109.5 ?
H18A C18 H18B . . 109.5 ?
N8 C18 H18C . . 109.5 ?
H18A C18 H18C . . 109.5 ?
H18B C18 H18C . . 109.5 ?

loop_
_geom_bond_atom_site_label_1
_geom_bond_atom_site_label_2
_geom_bond_site_symmetry_2
_geom_bond_distance
_geom_bond_publ_flag
Ni1 N5 . 2.121(2) y
Ni1 N5 3_655 2.121(2) ?
Ni1 N3 3_655 2.128(2) ?
Ni1 N3 . 2.128(2) y
Ni1 N1 3_655 2.138(2) ?
Ni1 N1 . 2.138(2) y
Br1 C10 . 1.905(3) n
Br1 H8 . 3.1509 ?
Br2 C14 . 1.896(3) n
N1 C3 . 1.309(4) ?
N1 C1 . 1.366(4) ?
N2 C3 . 1.348(4) ?
N2 C2 . 1.354(5) ?
N2 H2A . 0.8600 ?
N3 C4 . 1.312(4) ?
N3 C6 . 1.362(4) ?
N4 C4 . 1.343(4) ?
N4 C5 . 1.357(4) ?
N4 H4A . 0.8600 ?
N5 C7 . 1.310(4) ?
N5 C9 . 1.370(4) ?
N6 C7 . 1.327(4) ?
N6 C8 . 1.345(4) ?
N6 H6A . 0.8600 ?
C16 O1 . 1.028(4) ?
C16 C12 . 1.563(5) ?
C16 H16 . 0.9300 ?
N8 C19 . 1.290(6) ?
N8 C18 . 1.446(6) ?
N8 C17 . 1.450(6) ?
O2 C11 . 1.282(4) ?
O3 C19 . 1.224(5) ?
C1 C2 . 1.355(5) ?
C1 H1 . 0.9300 ?
C2 H2 . 0.9300 ?
C3 H3 . 0.9300 ?
C4 H4 . 0.9300 ?
C5 C6 . 1.351(5) ?
C5 H5 . 0.9300 ?
C6 H6 . 0.9300 ?
C7 H7 . 0.9300 ?
C8 C9 . 1.346(5) ?
C8 H8 . 0.9300 ?
C9 H9 . 0.9300 ?
C10 C15 . 1.365(4) ?
C10 C11 . 1.425(4) ?
C11 C12 . 1.424(4) ?
C12 C13 . 1.396(5) ?
C13 C14 . 1.364(5) ?
C13 H13 . 0.9300 ?
C14 C15 . 1.381(5) ?
C15 H15 . 0.9300 ?
C19 H19 . 0.9300 ?
C17 H17A . 0.9600 ?
C17 H17B . 0.9600 ?
C17 H17C . 0.9600 ?
C18 H18A . 0.9600 ?
C18 H18B . 0.9600 ?
C18 H18C . 0.9600 ?

loop_
_geom_hbond_atom_site_label_D
_geom_hbond_atom_site_label_H
_geom_hbond_atom_site_label_A
_geom_hbond_site_symmetry_A
_geom_hbond_distance_DH
_geom_hbond_distance_HA
_geom_hbond_distance_DA
_geom_hbond_angle_DHA
N2 H2A O3 2_645 0.86 1.92 2.764(5) 168.8
N4 H4A O2 2_655 0.86 1.85 2.703(3) 170.3
N6 H6A O2 4_565 0.86 1.97 2.772(3) 154.7
C7 H7 N1 3_655 0.93 2.57 3.076(4) 114.8
C8 H8 O1 2 0.93 2.59 3.264(5) 130.2
C3 H3 N3 . 0.93 2.57 3.053(4) 113.0

loop_
_geom_torsion_atom_site_label_1
_geom_torsion_atom_site_label_2
_geom_torsion_atom_site_label_3
_geom_torsion_atom_site_label_4
_geom_torsion_site_symmetry_1
_geom_torsion
N5 Ni1 N1 C3 . -102.9(3)
N5 Ni1 N1 C3 3_655 77.1(3)
N3 Ni1 N1 C3 3_655 165.7(3)
N3 Ni1 N1 C3 . -14.3(3)
N5 Ni1 N1 C1 . 79.5(3)
N5 Ni1 N1 C1 3_655 -100.5(3)
N3 Ni1 N1 C1 3_655 -11.9(3)
N3 Ni1 N1 C1 . 168.1(3)
N5 Ni1 N3 C4 . -178.5(3)
N5 Ni1 N3 C4 3_655 1.5(3)
N1 Ni1 N3 C4 3_655 -88.6(3)
N1 Ni1 N3 C4 . 91.4(3)
N5 Ni1 N3 C6 . 11.4(3)
N5 Ni1 N3 C6 3_655 -168.6(3)
N1 Ni1 N3 C6 3_655 101.2(3)
N1 Ni1 N3 C6 . -78.8(3)
N3 Ni1 N5 C7 3_655 -105.8(2)
N3 Ni1 N5 C7 . 74.2(2)
N1 Ni1 N5 C7 3_655 -17.3(2)
N1 Ni1 N5 C7 . 162.7(2)
N3 Ni1 N5 C9 3_655 90.3(3)
N3 Ni1 N5 C9 . -89.7(3)
N1 Ni1 N5 C9 3_655 178.8(3)
N1 Ni1 N5 C9 . -1.2(3)
C3 N1 C1 C2 . 0.5(4)
Ni1 N1 C1 C2 . 178.4(2)
C3 N2 C2 C1 . -0.6(4)
N1 C1 C2 N2 . 0.1(4)
C1 N1 C3 N2 . -0.9(4)
Ni1 N1 C3 N2 . -179.0(2)
C2 N2 C3 N1 . 1.0(4)
C6 N3 C4 N4 . 0.9(4)
Ni1 N3 C4 N4 . -171.08(19)
C5 N4 C4 N3 . -0.5(4)
C4 N4 C5 C6 . -0.1(4)
N4 C5 C6 N3 . 0.6(4)
C4 N3 C6 C5 . -0.9(4)
Ni1 N3 C6 C5 . 170.9(2)
C9 N5 C7 N6 . -0.4(3)
Ni1 N5 C7 N6 . -167.72(19)
C8 N6 C7 N5 . 0.8(4)
C7 N6 C8 C9 . -0.9(4)
N6 C8 C9 N5 . 0.7(4)
C7 N5 C9 C8 . -0.2(4)
Ni1 N5 C9 C8 . 166.1(2)
H8 Br1 C10 C15 . -12.2
H8 Br1 C10 C11 . 168.2
C15 C10 C11 O2 . 179.1(3)
Br1 C10 C11 O2 . -1.3(4)
C15 C10 C11 C12 . -0.5(5)
Br1 C10 C11 C12 . 179.1(2)
O2 C11 C12 C13 . -178.7(3)
C10 C11 C12 C13 . 0.9(4)
O2 C11 C12 C16 . 1.2(4)
C10 C11 C12 C16 . -179.3(3)
O1 C16 C12 C13 . -0.6(6)
O1 C16 C12 C11 . 179.6(4)
C11 C12 C13 C14 . 0.0(5)
C16 C12 C13 C14 . -179.8(3)
C12 C13 C14 C15 . -1.4(6)
C12 C13 C14 Br2 . 178.3(3)
C11 C10 C15 C14 . -0.8(5)
Br1 C10 C15 C14 . 179.6(3)
C13 C14 C15 C10 . 1.8(6)
Br2 C14 C15 C10 . -177.9(3)
C18 N8 C19 O3 . 179.4(5)
C17 N8 C19 O3 . -3.5(7)
